data_2239482
loop_
_publ_author_name
'Bialek, Sebastian'
'Clemens, Rebecca'
'Reiss, Guido J.'

_publ_section_title
;
 (Dimethylphosphoryl)methanaminium hydrogen oxalate--oxalic acid (2/1)
;
_journal_issue 3
_journal_name_full 'Acta Crystallographica Section E'
_journal_page_first o312
_journal_paper_doi 10.1107/S1600536814002931
_journal_volume 70
_journal_year 2014
_chemical_formula_iupac 'C3 H11 N O P +, C2 H O4 -, 0.5C2 H2 O4'
_chemical_formula_moiety 'C3 H11 N O P +, C2 H O4 -, 0.5(C2 H2 O4)'
_chemical_formula_sum 'C6 H13 N O7 P'
_chemical_formula_weight 242.14
_chemical_name_systematic
;
(Dimethylphosphoryl)methanaminium hydrogen oxalate; oxalic acid
;
_space_group_crystal_system orthorhombic
_space_group_IT_number 18
_space_group_name_Hall 'P 2 2ab'
_space_group_name_H-M_alt 'P 21 21 2'
_symmetry_space_group_name_Hall 'P 2 2ab'
_symmetry_space_group_name_H-M 'P 21 21 2'
_atom_sites_solution_hydrogens difmap
_atom_sites_solution_primary direct
_atom_sites_solution_secondary difmap
_audit_creation_method SHELXL-2013
_cell_angle_alpha 90
_cell_angle_beta 90
_cell_angle_gamma 90
_cell_formula_units_Z 4
_cell_length_a 11.1482(6)
_cell_length_b 13.0903(7)
_cell_length_c 7.0432(4)
_cell_measurement_reflns_used 9422
_cell_measurement_temperature 296(2)
_cell_measurement_theta_max 35.88
_cell_measurement_theta_min 2.89
_cell_volume 1027.84(10)
_computing_cell_refinement 'SAINT (Bruker, 2008)'
_computing_data_collection 'APEX2 (Bruker, 2008)'
_computing_data_reduction 'SAINT (Bruker, 2008)'
_computing_molecular_graphics 'DIAMOND (Brandenburg, 2012)'
_computing_publication_material 'publCIF (Westrip, 2010)'
_computing_structure_refinement 'SHELXL97 (Sheldrick, 2008)'
_computing_structure_solution 'SHELXS97 (Sheldrick, 2008)'
_diffrn_ambient_temperature 296(2)
_diffrn_measured_fraction_theta_full 0.999
_diffrn_measured_fraction_theta_max 1.000
_diffrn_measurement_device_type 'Bruker APEXII CCD'
_diffrn_measurement_method '\f and \w scans'
_diffrn_radiation_monochromator graphite
_diffrn_radiation_source 'sealed tube'
_diffrn_radiation_type MoK\a
_diffrn_radiation_wavelength 0.71073
_diffrn_reflns_av_R_equivalents 0.0200
_diffrn_reflns_limit_h_max 15
_diffrn_reflns_limit_h_min -15
_diffrn_reflns_limit_k_max 18
_diffrn_reflns_limit_k_min -18
_diffrn_reflns_limit_l_max 9
_diffrn_reflns_limit_l_min -9
_diffrn_reflns_number 92924
_diffrn_reflns_theta_full 25.242
_diffrn_reflns_theta_max 29.999
_diffrn_reflns_theta_min 2.400
_exptl_absorpt_coefficient_mu 0.286
_exptl_absorpt_correction_type none
_exptl_crystal_colour colourless
_exptl_crystal_density_diffrn 1.565
_exptl_crystal_description lath
_exptl_crystal_F_000 508
_exptl_crystal_size_max 0.519
_exptl_crystal_size_mid 0.240
_exptl_crystal_size_min 0.136
_refine_diff_density_max 0.238
_refine_diff_density_min -0.155
_refine_ls_abs_structure_details
;
refined as an inversion twin
;
_refine_ls_abs_structure_Flack 0.54(7)
_refine_ls_extinction_method none
_refine_ls_goodness_of_fit_ref 1.054
_refine_ls_hydrogen_treatment mixed
_refine_ls_matrix_type full
_refine_ls_number_parameters 192
_refine_ls_number_reflns 3002
_refine_ls_number_restraints 0
_refine_ls_restrained_S_all 1.054
_refine_ls_R_factor_all 0.0195
_refine_ls_R_factor_gt 0.0194
_refine_ls_shift/su_max 0.001
_refine_ls_shift/su_mean 0.000
_refine_ls_structure_factor_coef Fsqd
_refine_ls_weighting_details
;
 w=1/[\s^2^(Fo^2^)+(0.0300P)^2^+0.1500P]
 where P=(Fo^2^+2Fc^2^)/3
;
_refine_ls_weighting_scheme calc
_refine_ls_wR_factor_gt 0.0520
_refine_ls_wR_factor_ref 0.0521
_reflns_number_gt 2990
_reflns_number_total 3002
_reflns_threshold_expression I>2\s(I)
_cod_data_source_file wm5001sup1.cif
_cod_data_source_block I
_cod_database_code 2239482
_cod_database_fobs_code 2239482
_shelx_space_group_comment
;
The symmetry employed for this shelxl refinement is uniquely defined
by the following loop, which should always be used as a source of
symmetry information in preference to the above space-group names.
They are only intended as comments.
;
_shelx_estimated_absorpt_t_min 0.866
_shelx_estimated_absorpt_t_max 0.962

loop_
_space_group_symop_operation_xyz
'x, y, z'
'x+1/2, -y+1/2, -z'
'-x+1/2, y+1/2, -z'
'-x, -y, z'

loop_
_atom_site_type_symbol
_atom_site_label
_atom_site_fract_x
_atom_site_fract_y
_atom_site_fract_z
_atom_site_U_iso_or_equiv
_atom_site_adp_type
_atom_site_calc_flag
_atom_site_occupancy
P P1 0.59355(2) 0.16995(2) 0.76357(4) 0.02120(7) Uani d 1
O O1 0.66126(9) 0.07493(7) 0.71183(16) 0.0320(2) Uani d 1
C C1 0.45282(14) 0.14728(13) 0.8751(3) 0.0401(3) Uani d 1
H H1A 0.402(3) 0.101(2) 0.800(4) 0.077(8) Uiso d 1
H H1B 0.415(2) 0.216(2) 0.902(4) 0.066(7) Uiso d 1
H H1C 0.467(3) 0.120(2) 0.997(4) 0.069(8) Uiso d 1
C C2 0.67941(16) 0.25082(12) 0.9144(2) 0.0362(3) Uani d 1
H H2A 0.696(3) 0.208(2) 1.021(4) 0.066(8) Uiso d 1
H H2B 0.637(2) 0.3147(18) 0.947(3) 0.048(6) Uiso d 1
H H2C 0.754(2) 0.268(2) 0.851(4) 0.069(8) Uiso d 1
C C3 0.55056(10) 0.24000(9) 0.55333(18) 0.0226(2) Uani d 1
H H3A 0.5027(19) 0.1946(16) 0.482(3) 0.039(5) Uiso d 1
H H3B 0.5075(19) 0.3008(15) 0.593(3) 0.038(5) Uiso d 1
N N1 0.65260(10) 0.27530(8) 0.43508(17) 0.0253(2) Uani d 1
H H1N 0.6245(19) 0.3065(17) 0.341(3) 0.043(5) Uiso d 1
H H2N 0.694(2) 0.2243(17) 0.397(3) 0.040(5) Uiso d 1
H H3N 0.6989(19) 0.3213(16) 0.497(3) 0.037(5) Uiso d 1
O O2 0.60038(7) 0.04219(7) 0.26969(15) 0.02816(18) Uani d 1
O O3 0.67262(8) -0.10318(7) 0.38932(17) 0.0314(2) Uani d 1
O O4 0.89578(8) -0.03192(7) 0.33626(19) 0.0354(2) Uani d 1
O O5 0.82187(8) 0.12549(7) 0.30304(17) 0.0312(2) Uani d 1
H H2 0.539(3) 0.014(3) 0.272(5) 0.035(7) Uiso d 0.5
H H4 0.962(3) -0.007(3) 0.328(5) 0.035(7) Uiso d 0.5
C C4 0.68433(9) -0.01553(8) 0.33008(17) 0.0212(2) Uani d 1
C C5 0.81095(9) 0.03311(9) 0.32141(17) 0.0212(2) Uani d 1
H H6 0.283(2) 0.476(2) 0.220(4) 0.070(8) Uiso d 1
O O6 0.34552(9) 0.51669(8) 0.19359(19) 0.0380(3) Uani d 1
O O7 0.45436(10) 0.37300(8) 0.2131(2) 0.0404(3) Uani d 1
C C6 0.44455(11) 0.46465(10) 0.20114(19) 0.0271(2) Uani d 1

loop_
_atom_site_aniso_label
_atom_site_aniso_U_11
_atom_site_aniso_U_22
_atom_site_aniso_U_33
_atom_site_aniso_U_12
_atom_site_aniso_U_13
_atom_site_aniso_U_23
P1 0.01823(12) 0.01867(12) 0.02670(13) 0.00132(9) 0.00031(11) -0.00042(10)
O1 0.0279(4) 0.0260(4) 0.0421(5) 0.0105(3) -0.0041(4) -0.0037(4)
C1 0.0283(6) 0.0398(8) 0.0521(9) 0.0016(6) 0.0134(7) 0.0109(7)
C2 0.0451(8) 0.0336(7) 0.0299(6) -0.0056(6) -0.0105(6) -0.0022(5)
C3 0.0179(5) 0.0198(5) 0.0300(5) 0.0019(4) -0.0031(4) -0.0012(4)
N1 0.0271(5) 0.0211(4) 0.0275(5) 0.0033(4) 0.0014(4) 0.0007(4)
O2 0.0134(3) 0.0272(4) 0.0439(5) -0.0003(3) -0.0022(4) 0.0045(4)
O3 0.0184(4) 0.0201(4) 0.0557(6) -0.0023(3) 0.0030(4) 0.0049(4)
O4 0.0126(3) 0.0220(4) 0.0715(7) 0.0001(3) -0.0009(4) 0.0047(4)
O5 0.0194(4) 0.0187(4) 0.0556(6) -0.0024(3) 0.0005(4) 0.0019(4)
C4 0.0131(4) 0.0197(5) 0.0307(5) -0.0016(4) 0.0017(4) -0.0027(4)
C5 0.0129(4) 0.0203(4) 0.0305(5) -0.0011(4) 0.0010(4) 0.0004(4)
O6 0.0199(4) 0.0279(5) 0.0661(8) -0.0022(3) 0.0020(4) 0.0074(5)
O7 0.0291(5) 0.0237(4) 0.0685(8) -0.0027(4) -0.0058(5) 0.0032(5)
C6 0.0224(5) 0.0237(5) 0.0351(6) -0.0033(4) -0.0017(4) 0.0014(4)

loop_
_atom_type_symbol
_atom_type_description
_atom_type_scat_dispersion_real
_atom_type_scat_dispersion_imag
_atom_type_scat_source
C C 0.0033 0.0016 'International Tables Vol C Tables 4.2.6.8 and 6.1.1.4'
H H 0.0000 0.0000 'International Tables Vol C Tables 4.2.6.8 and 6.1.1.4'
N N 0.0061 0.0033 'International Tables Vol C Tables 4.2.6.8 and 6.1.1.4'
O O 0.0106 0.0060 'International Tables Vol C Tables 4.2.6.8 and 6.1.1.4'
P P 0.1023 0.0942 'International Tables Vol C Tables 4.2.6.8 and 6.1.1.4'

loop_
_geom_angle_atom_site_label_1
_geom_angle_atom_site_label_2
_geom_angle_atom_site_label_3
_geom_angle_site_symmetry_3
_geom_angle
O1 P1 C2 . 111.58(7)
O1 P1 C1 . 114.37(7)
C2 P1 C1 . 108.05(9)
O1 P1 C3 . 110.81(6)
C2 P1 C3 . 109.28(7)
C1 P1 C3 . 102.28(7)
P1 C1 H1A . 112.1(17)
P1 C1 H1B . 107.9(15)
H1A C1 H1B . 114(2)
P1 C1 H1C . 108.4(18)
H1A C1 H1C . 110(2)
H1B C1 H1C . 104(2)
P1 C2 H2A . 103.0(16)
P1 C2 H2B . 112.4(13)
H2A C2 H2B . 114(2)
P1 C2 H2C . 109.1(17)
H2A C2 H2C . 110(2)
H2B C2 H2C . 109(2)
N1 C3 P1 . 114.51(8)
N1 C3 H3A . 109.3(12)
P1 C3 H3A . 105.6(12)
N1 C3 H3B . 106.5(12)
P1 C3 H3B . 108.3(12)
H3A C3 H3B . 112.9(17)
C3 N1 H1N . 107.9(15)
C3 N1 H2N . 110.4(15)
H1N N1 H2N . 109(2)
C3 N1 H3N . 112.0(13)
H1N N1 H3N . 105.7(19)
H2N N1 H3N . 111.2(19)
C4 O2 H2 . 111(3)
C5 O4 H4 . 113(3)
O3 C4 O2 . 126.07(10)
O3 C4 C5 . 119.62(10)
O2 C4 C5 . 114.31(10)
O5 C5 O4 . 126.48(10)
O5 C5 C4 . 120.09(10)
O4 C5 C4 . 113.42(9)
C6 O6 H6 . 110.0(18)
O7 C6 O6 . 126.95(12)
O7 C6 C6 4_665 121.53(15)
O6 C6 C6 4_665 111.48(13)

loop_
_geom_bond_atom_site_label_1
_geom_bond_atom_site_label_2
_geom_bond_site_symmetry_2
_geom_bond_distance
P1 O1 . 1.5000(9)
P1 C2 . 1.7791(15)
P1 C1 . 1.7796(15)
P1 C3 . 1.8064(12)
C1 H1A . 0.99(3)
C1 H1B . 1.01(3)
C1 H1C . 0.95(3)
C2 H2A . 0.96(3)
C2 H2B . 0.99(2)
C2 H2C . 0.97(3)
C3 N1 . 1.4836(16)
C3 H3A . 0.94(2)
C3 H3B . 0.97(2)
N1 H1N . 0.84(2)
N1 H2N . 0.86(2)
N1 H3N . 0.91(2)
O2 C4 . 1.2759(14)
O2 H2 . 0.77(3)
O3 C4 . 1.2278(15)
O4 C5 . 1.2767(14)
O4 H4 . 0.81(4)
O5 C5 . 1.2223(14)
C4 C5 . 1.5497(15)
O6 C6 . 1.2984(15)
O6 H6 . 0.89(3)
O7 C6 . 1.2076(15)
C6 C6 4_665 1.544(2)

loop_
_geom_hbond_atom_site_label_D
_geom_hbond_atom_site_label_H
_geom_hbond_atom_site_label_A
_geom_hbond_site_symmetry_A
_geom_hbond_distance_DH
_geom_hbond_distance_HA
_geom_hbond_distance_DA
_geom_hbond_angle_DHA
O2 H2 O2 4_655 0.77(3) 1.73(4) 2.4959(17) 177(4)
O4 H4 O4 4_755 0.81(4) 1.67(4) 2.4694(18) 171(4)
N1 H1N O6 4_665 0.84(2) 2.56(2) 3.2106(16) 135.4(19)
N1 H1N O7 . 0.84(2) 2.27(2) 2.9939(17) 144(2)
N1 H2N O5 . 0.86(2) 2.03(2) 2.8760(14) 168(2)
N1 H3N O3 3_656 0.91(2) 1.92(2) 2.8030(15) 166.2(19)
N1 H3N O4 3_656 0.91(2) 2.49(2) 3.0419(16) 120.0(16)
O6 H6 O1 2_456 0.89(3) 1.59(3) 2.4701(14) 168(3)

loop_
_geom_torsion_atom_site_label_1
_geom_torsion_atom_site_label_2
_geom_torsion_atom_site_label_3
_geom_torsion_atom_site_label_4
_geom_torsion
O1 P1 C3 N1 -61.08(10)
C2 P1 C3 N1 62.27(11)
C1 P1 C3 N1 176.61(10)
O3 C4 C5 O5 -164.08(13)
O2 C4 C5 O5 16.86(17)
O3 C4 C5 O4 15.53(18)
O2 C4 C5 O4 -163.53(12)
